data_7044099
loop_
_publ_author_name
'Wang, Guangning'
'Chen, tingting'
'Li, Shaobin'
'Pang, Haijun'
'Ma, Huiyuan'

_publ_section_title
;
 A coordination polymer based on dinuclear (pyrazinyl tetrazolate)
 copper(II) cations and Wells-Dawson anions for high-performance
 supercapacitor electrodes
;
_journal_name_full 'Dalton Trans.'
_journal_paper_doi 10.1039/C7DT02230A
_journal_year 2017
_chemical_formula_sum 'C41 H49 Cu N12 O68 P2 W18'
_chemical_formula_weight 5232.48
_chemical_name_systematic
; 
 ? 
;
_space_group_IT_number 14
_symmetry_cell_setting monoclinic
_symmetry_space_group_name_Hall '-P 2yn'
_symmetry_space_group_name_H-M 'P 1 21/n 1'
_atom_sites_solution_hydrogens geom
_atom_sites_solution_primary direct
_atom_sites_solution_secondary difmap
_audit_creation_method SHELXL-97
_audit_update_record
;
2017-06-03 deposited with the CCDC.
2017-09-04 downloaded from the CCDC.
;
_cell_angle_alpha 90.00
_cell_angle_beta 94.0900(10)
_cell_angle_gamma 90.00
_cell_formula_units_Z 4
_cell_length_a 13.9484(9)
_cell_length_b 28.7451(17)
_cell_length_c 21.4103(13)
_cell_measurement_reflns_used 5992
_cell_measurement_temperature 296(2)
_cell_measurement_theta_max 27.98
_cell_measurement_theta_min 2.29
_cell_volume 8562.6(9)
_computing_cell_refinement 'Bruker SMART'
_computing_data_collection 'Bruker SMART'
_computing_data_reduction 'Bruker SMART'
_computing_molecular_graphics 'Bruker SMART'
_computing_publication_material 'Bruker SMART'
_computing_structure_refinement 'SHELXL-97 (Sheldrick, 1997)'
_computing_structure_solution 'SHELXS-97 (Sheldrick, 1990)'
_diffrn_ambient_temperature 296(2)
_diffrn_measured_fraction_theta_full 0.998
_diffrn_measured_fraction_theta_max 0.998
_diffrn_measurement_device_type 'CCD area detector'
_diffrn_measurement_method 'phi and omega scans'
_diffrn_radiation_monochromator graphite
_diffrn_radiation_source 'fine-focus sealed tube'
_diffrn_radiation_type MoK\a
_diffrn_radiation_wavelength 0.71073
_diffrn_reflns_av_R_equivalents 0.0654
_diffrn_reflns_av_sigmaI/netI 0.0762
_diffrn_reflns_limit_h_max 15
_diffrn_reflns_limit_h_min -16
_diffrn_reflns_limit_k_max 33
_diffrn_reflns_limit_k_min -34
_diffrn_reflns_limit_l_max 25
_diffrn_reflns_limit_l_min -21
_diffrn_reflns_number 43716
_diffrn_reflns_theta_full 25.00
_diffrn_reflns_theta_max 25.00
_diffrn_reflns_theta_min 1.42
_exptl_absorpt_coefficient_mu 24.466
_exptl_absorpt_correction_T_max 0.068
_exptl_absorpt_correction_T_min 0.017
_exptl_absorpt_correction_type multi-scan
_exptl_absorpt_process_details '(SADABS; Sheldrick, 2003)'
_exptl_crystal_colour green
_exptl_crystal_density_diffrn 4.047
_exptl_crystal_density_method 'not measured'
_exptl_crystal_description block
_exptl_crystal_F_000 9192.0
_exptl_crystal_size_max 0.19
_exptl_crystal_size_mid 0.15
_exptl_crystal_size_min 0.11
_refine_diff_density_max 1.952
_refine_diff_density_min -4.591
_refine_diff_density_rms 0.418
_refine_ls_extinction_method none
_refine_ls_goodness_of_fit_ref 1.020
_refine_ls_hydrogen_treatment refall
_refine_ls_matrix_type full
_refine_ls_number_parameters 1279
_refine_ls_number_reflns 15078
_refine_ls_number_restraints 332
_refine_ls_restrained_S_all 1.010
_refine_ls_R_factor_all 0.0791
_refine_ls_R_factor_gt 0.0483
_refine_ls_shift/su_max 0.032
_refine_ls_shift/su_mean 0.001
_refine_ls_structure_factor_coef Fsqd
_refine_ls_weighting_details 'calc w=1/[\s^2^(Fo^2^)+(0.0595P)^2^+152.3737P] where P=(Fo^2^+2Fc^2^)/3'
_refine_ls_weighting_scheme calc
_refine_ls_wR_factor_gt 0.1137
_refine_ls_wR_factor_ref 0.1279
_reflns_number_gt 10743
_reflns_number_total 15101
_reflns_threshold_expression >2sigma(I)
_cod_data_source_file c7dt02230a2.cif
_cod_data_source_block compound1
_cod_depositor_comments
;
The following automatic conversions were performed:

'_symmetry_cell_setting' value 'Monoclinic' changed to 'monoclinic'
according to
/home/data/users/saulius/crontab/automatic-downloads/rss-feeds/RSC/lib/dictionaries/cif_core.dic
dictionary named 'cif_core.dic' version 2.4.2 from 2011-04-26.

Automatic conversion script
Id: cif_fix_values 4973 2017-02-22 13:04:09Z antanas 
;
_cod_original_sg_symbol_H-M 'P2(1)/n  '
_cod_database_code 7044099

loop_
_symmetry_equiv_pos_as_xyz
'x, y, z'
'-x+1/2, y+1/2, -z+1/2'
'-x, -y, -z'
'x-1/2, -y-1/2, z-1/2'

loop_
_atom_site_label
_atom_site_type_symbol
_atom_site_fract_x
_atom_site_fract_y
_atom_site_fract_z
_atom_site_U_iso_or_equiv
_atom_site_adp_type
_atom_site_occupancy
_atom_site_symmetry_multiplicity
_atom_site_calc_flag
_atom_site_refinement_flags
P1 P 0.7208(4) 0.12850(16) 0.2787(2) 0.0091(10) Uani 1 1 d .
P2 P 0.4702(3) 0.14619(15) 0.1796(2) 0.0077(10) Uani 1 1 d .
O1 O 0.9342(11) 0.1995(5) 0.4623(7) 0.030(4) Uani 1 1 d .
O1W O 0.7557(13) 1.0358(6) -0.0621(7) 0.041(4) Uani 1 1 d U
O2 O 0.8969(10) 0.1066(4) 0.4286(6) 0.018(3) Uani 1 1 d .
O2W O 0.7518(17) 0.3309(6) 0.1203(10) 0.072(7) Uani 1 1 d .
O3 O 0.9149(10) 0.0112(5) 0.4199(6) 0.025(3) Uani 1 1 d .
O3W O 0.8987(13) 0.2862(6) 0.0174(8) 0.050(5) Uani 1 1 d .
O4 O 0.9721(10) 0.0723(4) 0.3281(6) 0.016(3) Uani 1 1 d U
O5 O 0.9825(9) 0.1635(4) 0.3497(5) 0.013(3) Uani 1 1 d U
O6 O 1.0897(10) 0.1247(5) 0.2589(6) 0.024(3) Uani 1 1 d .
O7 O 0.7475(9) 0.1642(4) 0.4274(6) 0.015(3) Uani 1 1 d U
O8 O 0.8250(10) 0.2195(4) 0.3515(6) 0.018(3) Uani 1 1 d .
O9 O 0.9209(10) 0.1789(4) 0.2319(6) 0.015(3) Uani 1 1 d .
O10 O 0.9139(9) 0.0896(4) 0.2085(5) 0.014(3) Uani 1 1 d U
O11 O 0.8199(9) 0.1222(4) 0.3171(6) 0.015(3) Uani 1 1 d .
O12 O 0.8144(9) 0.0237(4) 0.3013(5) 0.012(3) Uani 1 1 d .
O13 O 0.7376(9) 0.0557(4) 0.3988(5) 0.014(3) Uani 1 1 d .
O14 O 0.5685(10) 0.0122(4) 0.4285(6) 0.020(3) Uani 1 1 d .
O15 O 0.5906(9) 0.1075(4) 0.4356(6) 0.015(3) Uani 1 1 d .
O16 O 0.5888(11) 0.1981(5) 0.4786(6) 0.027(3) Uani 1 1 d U
O17 O 0.6404(10) 0.2214(4) 0.3571(5) 0.014(3) Uani 1 1 d U
O18 O 0.7355(11) 0.3039(5) 0.3323(6) 0.026(4) Uani 1 1 d .
O19 O 0.8107(9) 0.2558(4) 0.2375(5) 0.012(3) Uani 1 1 d U
O20 O 0.7221(9) 0.1775(4) 0.2495(5) 0.010(3) Uani 1 1 d .
O21 O 0.6402(9) 0.1229(4) 0.3234(5) 0.011(3) Uani 1 1 d .
O22 O 0.9022(9) 0.2338(4) 0.1301(6) 0.016(3) Uani 1 1 d .
O23 O 0.8112(10) 0.1481(4) 0.1382(6) 0.016(3) Uani 1 1 d .
O24 O 0.8820(10) 0.0659(4) 0.0823(6) 0.020(3) Uani 1 1 d .
O25 O 0.7912(10) 0.0201(4) 0.1756(6) 0.019(3) Uani 1 1 d .
O26 O 0.7149(9) 0.0904(4) 0.2281(5) 0.012(3) Uani 1 1 d U
O27 O 0.6262(9) 0.0229(4) 0.3054(6) 0.014(3) Uani 1 1 d .
O28 O 0.7186(11) -0.0501(5) 0.2476(6) 0.022(3) Uani 1 1 d .
O29 O 0.4857(10) 0.1709(5) 0.3707(6) 0.023(3) Uani 1 1 d .
O30 O 0.7085(10) 0.2260(4) 0.1351(6) 0.016(3) Uani 1 1 d .
O31 O 0.6166(10) 0.2612(4) 0.2452(6) 0.020(3) Uani 1 1 d .
O32 O 0.6902(10) 0.0806(4) 0.0983(5) 0.015(3) Uani 1 1 d .
O33 O 0.6010(9) 0.0146(4) 0.1834(5) 0.014(3) Uani 1 1 d .
O34 O 0.4736(9) 0.0681(4) 0.3426(6) 0.015(3) Uani 1 1 d .
O35 O 0.4479(9) 0.2342(4) 0.2802(5) 0.015(3) Uani 1 1 d U
O36 O 0.3148(10) 0.2147(4) 0.3698(6) 0.020(3) Uani 1 1 d U
O37 O 0.2934(11) 0.0308(4) 0.3177(6) 0.022(3) Uani 1 1 d .
O38 O 0.3214(10) 0.1254(4) 0.3283(6) 0.016(3) Uani 1 1 d U
O39 O 0.5280(9) 0.1919(4) 0.1740(5) 0.010(3) Uani 1 1 d U
O40 O 0.4481(9) 0.1362(4) 0.2478(5) 0.010(3) Uani 1 1 d .
O41 O 0.5214(9) 0.1043(4) 0.1510(5) 0.007(3) Uani 1 1 d U
O42 O 0.4620(11) 0.3210(5) 0.2279(6) 0.027(4) Uani 1 1 d .
O43 O 0.5417(9) 0.2745(4) 0.1290(5) 0.014(3) Uani 1 1 d U
O44 O 0.6333(10) 0.2531(5) 0.0208(6) 0.024(3) Uani 1 1 d .
O45 O 0.6181(9) 0.1614(4) 0.0634(5) 0.011(3) Uani 1 1 d U
O46 O 0.5217(10) 0.0395(4) 0.0694(5) 0.016(3) Uani 1 1 d U
O47 O 0.6155(9) 0.0870(4) -0.0207(5) 0.012(3) Uani 1 1 d U
O48 O 0.4353(11) -0.0308(4) 0.1376(6) 0.021(3) Uani 1 1 d .
O49 O 0.2839(10) 0.1952(4) 0.2434(6) 0.017(3) Uani 1 1 d .
O50 O 0.2763(9) 0.0860(4) 0.2120(6) 0.015(3) Uani 1 1 d U
O51 O 0.3536(10) 0.0544(4) 0.1164(6) 0.017(3) Uani 1 1 d U
O52 O 0.3698(9) 0.1531(4) 0.1402(5) 0.010(3) Uani 1 1 d U
O53 O 0.3644(10) 0.2509(4) 0.1688(6) 0.017(3) Uani 1 1 d U
O54 O 0.4541(9) 0.1252(4) 0.0270(5) 0.013(3) Uani 1 1 d U
O55 O 0.4625(9) 0.2126(4) 0.0502(5) 0.011(3) Uani 1 1 d U
O56 O 0.3271(11) 0.1842(5) -0.0437(6) 0.024(3) Uani 1 1 d .
O57 O 0.1559(10) 0.0608(4) 0.1020(6) 0.020(3) Uani 1 1 d U
O58 O 0.1874(9) 0.1532(4) 0.1437(6) 0.015(3) Uani 1 1 d U
O59 O 0.2694(10) 0.1220(4) 0.0451(6) 0.021(3) Uani 1 1 d U
O60 O 0.1668(11) 0.2489(4) 0.1639(6) 0.024(3) Uani 1 1 d .
O61 O 0.2706(9) 0.2116(4) 0.0705(5) 0.012(3) Uani 1 1 d U
O62 O 0.4330(10) 0.0371(4) 0.2288(5) 0.014(3) Uani 1 1 d U
W1 W 0.87839(7) 0.17078(3) 0.40150(4) 0.0274(2) Uani 1 1 d .
W2 W 0.86321(7) 0.05535(3) 0.37647(4) 0.0214(2) Uani 1 1 d .
W3 W 0.97376(7) 0.12502(3) 0.27669(4) 0.0301(2) Uani 1 1 d .
W4 W 0.72258(6) 0.24960(3) 0.30221(3) 0.01452(18) Uani 1 1 d .
W5 W 0.61507(6) 0.17038(3) 0.41146(3) 0.01612(19) Uani 1 1 d .
W6 W 0.59665(6) 0.05605(3) 0.37916(3) 0.01572(18) Uani 1 1 d .
W7 W 0.70973(6) 0.00949(3) 0.24230(3) 0.01313(18) Uani 1 1 d .
W8 W 0.81288(6) 0.08126(3) 0.14284(3) 0.01220(17) Uani 1 1 d .
W9 W 0.82673(6) 0.20630(3) 0.17684(3) 0.01282(17) Uani 1 1 d .
W10 W 0.59202(6) 0.22440(3) 0.08246(3) 0.01384(18) Uani 1 1 d .
W11 W 0.48717(6) 0.26476(3) 0.20932(4) 0.01517(18) Uani 1 1 d .
W12 W 0.57528(6) 0.09901(3) 0.05182(3) 0.01233(17) Uani 1 1 d .
W13 W 0.47379(6) 0.02532(3) 0.14877(3) 0.01274(17) Uani 1 1 d .
W14 W 0.37717(6) 0.18517(3) 0.31824(3) 0.01515(18) Uani 1 1 d .
W15 W 0.35984(6) 0.07224(3) 0.28455(4) 0.01483(18) Uani 1 1 d .
W16 W 0.35817(7) 0.17271(3) 0.03159(4) 0.0270(2) Uani 1 1 d .
W17 W 0.25625(7) 0.20969(3) 0.16092(4) 0.0255(2) Uani 1 1 d .
W18 W 0.25139(6) 0.09594(3) 0.12307(4) 0.0211(2) Uani 1 1 d .
Cu1 Cu 0.85592(19) 1.00438(9) -0.00874(12) 0.0251(6) Uani 1 1 d .
N1 N 0.9530(13) 0.9667(5) 0.0423(7) 0.021(4) Uani 1 1 d U
N2 N 0.7626(12) 0.9669(5) 0.0378(7) 0.017(4) Uani 1 1 d .
N3 N 1.0463(12) 0.9609(5) 0.0527(7) 0.017(4) Uani 1 1 d .
N4 N 1.0641(13) 0.9316(6) 0.0967(8) 0.025(4) Uani 1 1 d .
N5 N 0.9808(12) 0.9155(5) 0.1160(7) 0.019(4) Uani 1 1 d U
N6 N 0.6594(16) 0.9079(7) 0.1139(10) 0.042(6) Uani 1 1 d .
N7 N -0.0821(15) 0.8240(7) -0.0156(10) 0.041(5) Uani 1 1 d .
N8 N 0.5127(16) 0.7773(7) 0.1903(9) 0.037(5) Uani 1 1 d U
N9 N -0.0066(13) 0.9979(6) 0.2350(8) 0.025(4) Uani 1 1 d .
N10 N 0.6068(19) 0.6638(8) 0.9208(10) 0.050(6) Uani 1 1 d U
N11 N 0.7762(17) 0.3535(7) 0.9724(9) 0.042(5) Uani 1 1 d .
N12 N 0.565(2) 0.8501(9) 0.3404(12) 0.066(7) Uani 1 1 d U
C1 C 0.9142(15) 0.9379(6) 0.0825(9) 0.017(4) Uani 1 1 d U
C2 C 0.8117(17) 0.9358(7) 0.0805(9) 0.026(5) Uani 1 1 d .
C3 C 0.7567(19) 0.9069(8) 0.1178(10) 0.032(6) Uani 1 1 d .
H3 H 0.7884 0.8865 0.1459 0.038 Uiso 1 1 calc R
C4 C 0.6181(19) 0.9367(8) 0.0742(10) 0.032(6) Uani 1 1 d U
H4 H 0.5514 0.9382 0.0701 0.039 Uiso 1 1 calc R
C5 C 0.6715(17) 0.9661(7) 0.0369(10) 0.028(5) Uani 1 1 d U
H5 H 0.6375 0.9863 0.0096 0.034 Uiso 1 1 calc R
C6 C 0.579(3) 0.8950(14) 0.3216(18) 0.097(12) Uani 1 1 d U
H6 H 0.6379 0.9098 0.3282 0.116 Uiso 1 1 calc R
C7 C 0.497(3) 0.9183(14) 0.2909(18) 0.099(13) Uani 1 1 d U
H7 H 0.5027 0.9480 0.2744 0.118 Uiso 1 1 calc R
C8 C 0.403(2) 0.8940(10) 0.2861(14) 0.057(8) Uani 1 1 d U
C9 C 0.400(2) 0.8531(9) 0.3146(13) 0.050(7) Uani 1 1 d .
H9 H 0.3412 0.8383 0.3179 0.060 Uiso 1 1 calc R
C10 C 0.482(3) 0.8323(9) 0.3392(14) 0.065(10) Uani 1 1 d .
H10 H 0.4763 0.8027 0.3563 0.078 Uiso 1 1 calc R
C11 C 0.3200(19) 0.9230(9) 0.2632(12) 0.044(7) Uani 1 1 d .
H11 H 0.3330 0.9517 0.2456 0.052 Uiso 1 1 calc R
C12 C 0.234(2) 0.9116(8) 0.2656(12) 0.045(7) Uani 1 1 d .
H12 H 0.2213 0.8814 0.2779 0.054 Uiso 1 1 calc R
C13 C 0.1532(18) 0.9415(8) 0.2510(10) 0.032(6) Uani 1 1 d U
C14 C 0.1575(17) 0.9850(7) 0.2211(9) 0.027(5) Uani 1 1 d U
H14 H 0.2144 0.9957 0.2060 0.032 Uiso 1 1 calc R
C15 C 0.0779(18) 1.0103(7) 0.2151(10) 0.032(6) Uani 1 1 d .
H15 H 0.0814 1.0390 0.1953 0.038 Uiso 1 1 calc R
C16 C -0.0145(19) 0.9577(9) 0.2623(12) 0.043(7) Uani 1 1 d .
H16 H -0.0724 0.9494 0.2782 0.051 Uiso 1 1 calc R
C17 C 0.0629(19) 0.9272(7) 0.2679(10) 0.034(6) Uani 1 1 d .
H17 H 0.0546 0.8972 0.2829 0.041 Uiso 1 1 calc R
C18 C 0.4289(18) 0.7641(8) 0.2082(11) 0.034(6) Uani 1 1 d U
H18 H 0.4259 0.7434 0.2415 0.041 Uiso 1 1 calc R
C19 C 0.522(3) 0.8069(11) 0.1455(14) 0.068(9) Uani 1 1 d U
H19 H 0.5813 0.8174 0.1348 0.082 Uiso 1 1 calc R
C20 C 0.3488(19) 0.7799(8) 0.1791(11) 0.038(6) Uani 1 1 d U
H20 H 0.2905 0.7718 0.1947 0.045 Uiso 1 1 calc R
C21 C 0.433(2) 0.8226(11) 0.1130(13) 0.061(8) Uani 1 1 d U
H21 H 0.4367 0.8442 0.0809 0.073 Uiso 1 1 calc R
C22 C 0.3473(17) 0.8083(7) 0.1259(9) 0.025(5) Uani 1 1 d U
C23 C 0.2638(18) 0.8205(7) 0.0885(10) 0.031(5) Uani 1 1 d U
H23 H 0.2740 0.8337 0.0499 0.037 Uiso 1 1 calc R
C24 C 0.1736(16) 0.8156(7) 0.1010(10) 0.027(5) Uani 1 1 d .
H24 H 0.1644 0.8073 0.1422 0.033 Uiso 1 1 calc R
C25 C 0.0868(15) 0.8210(7) 0.0614(10) 0.022(5) Uani 1 1 d .
C26 C 0.0848(17) 0.8383(7) 0.0014(9) 0.027(5) Uani 1 1 d U
H26 H 0.1413 0.8488 -0.0145 0.032 Uiso 1 1 calc R
C27 C -0.0014(19) 0.8402(8) -0.0354(11) 0.036(6) Uani 1 1 d U
H27 H -0.0020 0.8533 -0.0751 0.043 Uiso 1 1 calc R
C28 C -0.0829(19) 0.8073(8) 0.0470(12) 0.044(7) Uani 1 1 d .
H28 H -0.1403 0.7975 0.0624 0.053 Uiso 1 1 calc R
C29 C -0.0020(17) 0.8058(9) 0.0834(11) 0.038(6) Uani 1 1 d .
H29 H -0.0032 0.7946 0.1241 0.046 Uiso 1 1 calc R
C30 C 0.549(2) 0.6296(9) 0.9209(12) 0.049(7) Uani 1 1 d U
H30 H 0.4841 0.6362 0.9143 0.059 Uiso 1 1 calc R
C31 C 0.575(2) 0.5828(8) 0.9300(11) 0.045(7) Uani 1 1 d .
H31 H 0.5284 0.5598 0.9327 0.053 Uiso 1 1 calc R
C32 C 0.733(2) 0.6128(8) 0.9375(10) 0.042(7) Uani 1 1 d U
H32 H 0.7988 0.6091 0.9450 0.050 Uiso 1 1 calc R
C33 C 0.698(2) 0.6546(9) 0.9298(11) 0.049(7) Uani 1 1 d U
H33 H 0.7407 0.6794 0.9309 0.058 Uiso 1 1 calc R
C34 C 0.6728(17) 0.5724(8) 0.9349(9) 0.027(5) Uani 1 1 d .
C35 C 0.7145(18) 0.5269(7) 0.9437(11) 0.034(6) Uani 1 1 d .
H35 H 0.7806 0.5249 0.9528 0.041 Uiso 1 1 calc R
C36 C 0.665(2) 0.4877(8) 0.9396(10) 0.041(7) Uani 1 1 d .
H36 H 0.5992 0.4897 0.9289 0.049 Uiso 1 1 calc R
C37 C 0.708(2) 0.4403(8) 0.9513(11) 0.040(6) Uani 1 1 d .
C38 C 0.803(2) 0.4336(9) 0.9733(11) 0.041(6) Uani 1 1 d U
H38 H 0.8429 0.4588 0.9827 0.049 Uiso 1 1 calc R
C39 C 0.835(2) 0.3886(8) 0.9808(13) 0.047(7) Uani 1 1 d .
H39 H 0.9001 0.3831 0.9919 0.056 Uiso 1 1 calc R
C40 C 0.681(2) 0.3596(10) 0.9506(13) 0.054(8) Uani 1 1 d U
H40 H 0.6417 0.3340 0.9431 0.065 Uiso 1 1 calc R
C41 C 0.6459(19) 0.4039(8) 0.9399(11) 0.039(6) Uani 1 1 d .
H41 H 0.5822 0.4088 0.9254 0.046 Uiso 1 1 calc R
O4W O 0.963(2) 0.5721(10) 0.9443(11) 0.112(10) Uani 1 1 d .
O5W O 0.675(3) 0.3710(11) 0.2162(17) 0.164(15) Uani 1 1 d .
O6W O -0.179(4) 0.9261(16) 0.376(2) 0.24(2) Uani 1 1 d .

loop_
_atom_site_aniso_label
_atom_site_aniso_U_11
_atom_site_aniso_U_22
_atom_site_aniso_U_33
_atom_site_aniso_U_23
_atom_site_aniso_U_13
_atom_site_aniso_U_12
P1 0.006(3) 0.012(2) 0.009(2) -0.0009(18) -0.0004(18) -0.001(2)
P2 0.007(3) 0.010(2) 0.006(2) -0.0013(17) 0.0004(18) 0.0005(19)
O1 0.026(10) 0.036(9) 0.028(8) 0.001(7) -0.004(7) -0.001(7)
O1W 0.041(5) 0.042(5) 0.041(5) 0.000(2) 0.002(2) 0.002(2)
O2 0.018(9) 0.015(7) 0.018(7) 0.008(5) -0.011(6) 0.001(6)
O2W 0.074(18) 0.047(12) 0.089(16) 0.000(11) -0.028(13) 0.009(11)
O3 0.020(9) 0.039(9) 0.016(7) 0.003(6) -0.004(6) 0.008(7)
O3W 0.044(13) 0.066(12) 0.042(10) 0.021(9) 0.018(9) 0.028(10)
O4 0.016(3) 0.016(3) 0.016(3) 0.0001(10) 0.0009(10) 0.0001(10)
O5 0.013(3) 0.013(3) 0.012(3) 0.0000(10) 0.0006(10) -0.0001(10)
O6 0.010(8) 0.042(9) 0.020(8) 0.014(6) 0.002(6) -0.002(7)
O7 0.006(6) 0.021(6) 0.016(6) -0.008(5) -0.004(5) -0.001(5)
O8 0.016(8) 0.021(7) 0.017(7) -0.005(5) 0.002(6) -0.009(6)
O9 0.019(8) 0.006(6) 0.018(7) 0.001(5) -0.005(6) 0.003(6)
O10 0.014(3) 0.013(3) 0.014(3) -0.0001(10) 0.0011(10) 0.0002(10)
O11 0.011(8) 0.019(7) 0.015(7) 0.000(5) -0.002(5) 0.009(6)
O12 0.014(8) 0.018(7) 0.005(6) -0.002(5) 0.002(5) 0.004(6)
O13 0.013(8) 0.016(7) 0.014(7) -0.002(5) 0.005(5) -0.003(6)
O14 0.014(8) 0.023(7) 0.022(7) 0.007(6) 0.001(6) -0.005(6)
O15 0.006(8) 0.020(7) 0.019(7) 0.001(6) -0.002(5) 0.004(6)
O16 0.027(4) 0.027(4) 0.027(4) -0.0003(10) 0.0021(10) 0.0002(10)
O17 0.014(3) 0.014(3) 0.014(3) -0.0001(10) 0.0007(10) 0.0003(10)
O18 0.030(10) 0.021(8) 0.026(8) -0.003(6) -0.009(7) 0.002(7)
O19 0.012(3) 0.012(3) 0.012(3) 0.0001(10) 0.0007(10) 0.0003(10)
O20 0.010(8) 0.006(6) 0.015(7) 0.001(5) -0.004(5) -0.004(5)
O21 0.009(7) 0.009(6) 0.014(7) -0.003(5) -0.004(5) -0.005(5)
O22 0.011(8) 0.018(7) 0.019(7) 0.011(5) -0.001(6) 0.002(6)
O23 0.015(8) 0.016(7) 0.017(7) 0.003(5) 0.004(6) 0.006(6)
O24 0.004(8) 0.023(7) 0.033(8) -0.003(6) 0.001(6) 0.000(6)
O25 0.021(9) 0.018(7) 0.016(7) -0.002(5) -0.006(6) 0.011(6)
O26 0.012(3) 0.012(3) 0.012(3) -0.0003(10) 0.0007(10) -0.0004(10)
O27 0.009(8) 0.016(7) 0.017(7) -0.001(5) 0.000(5) -0.003(6)
O28 0.030(10) 0.025(8) 0.012(7) 0.006(6) 0.003(6) -0.002(7)
O29 0.018(9) 0.033(8) 0.018(7) -0.004(6) 0.002(6) -0.007(7)
O30 0.022(9) 0.011(7) 0.015(7) 0.003(5) -0.007(6) 0.002(6)
O31 0.021(9) 0.018(7) 0.019(7) 0.001(6) -0.009(6) -0.001(6)
O32 0.022(8) 0.008(6) 0.014(7) 0.000(5) -0.003(6) -0.003(6)
O33 0.014(8) 0.016(7) 0.012(7) -0.001(5) 0.001(5) 0.000(6)
O34 0.009(8) 0.018(7) 0.018(7) -0.002(5) -0.001(5) -0.007(6)
O35 0.015(3) 0.015(3) 0.014(3) -0.0008(19) 0.0002(19) -0.0009(19)
O36 0.020(3) 0.020(3) 0.020(3) -0.0005(10) 0.0016(10) 0.0003(10)
O37 0.026(9) 0.014(7) 0.027(8) 0.006(6) 0.009(6) -0.005(6)
O38 0.017(3) 0.017(3) 0.015(3) 0.0002(19) 0.0011(19) 0.000(2)
O39 0.010(3) 0.010(3) 0.010(3) -0.0001(10) 0.0002(10) -0.0002(10)
O40 0.005(7) 0.005(6) 0.022(7) -0.001(5) 0.001(5) -0.001(5)
O41 0.007(3) 0.007(3) 0.007(3) -0.0003(10) 0.0001(10) 0.0000(10)
O42 0.032(10) 0.019(8) 0.031(8) 0.004(6) 0.006(7) 0.010(7)
O43 0.014(3) 0.013(3) 0.014(3) 0.0003(10) 0.0011(10) 0.0000(10)
O44 0.020(9) 0.026(8) 0.025(8) 0.013(6) 0.001(6) -0.002(7)
O45 0.011(3) 0.011(3) 0.011(3) -0.0002(10) 0.0004(10) 0.0000(10)
O46 0.025(7) 0.015(6) 0.005(5) -0.004(4) -0.004(5) -0.001(5)
O47 0.013(3) 0.012(3) 0.012(3) -0.0006(19) 0.0010(19) 0.0012(19)
O48 0.027(9) 0.024(8) 0.012(7) -0.007(6) -0.003(6) -0.002(7)
O49 0.011(8) 0.014(7) 0.026(8) -0.005(6) 0.007(6) 0.004(6)
O50 0.007(6) 0.018(6) 0.019(6) 0.004(5) 0.000(5) -0.007(5)
O51 0.017(3) 0.018(3) 0.017(3) -0.0003(19) 0.000(2) 0.000(2)
O52 0.010(3) 0.010(3) 0.010(3) -0.0004(10) 0.0006(10) 0.0003(10)
O53 0.018(7) 0.013(6) 0.020(6) 0.003(5) 0.000(5) 0.001(5)
O54 0.013(3) 0.013(3) 0.013(3) -0.0016(19) 0.0005(19) 0.0008(19)
O55 0.010(3) 0.010(3) 0.012(3) 0.0002(19) 0.0002(19) 0.0005(19)
O56 0.021(9) 0.031(8) 0.020(7) 0.002(6) 0.005(6) 0.007(7)
O57 0.019(4) 0.019(3) 0.020(3) -0.0006(19) 0.001(2) -0.001(2)
O58 0.006(6) 0.020(6) 0.019(6) -0.004(5) -0.001(5) 0.004(5)
O59 0.021(4) 0.021(4) 0.021(4) 0.0011(19) -0.001(2) -0.001(2)
O60 0.024(9) 0.020(7) 0.028(8) 0.005(6) -0.002(6) 0.006(7)
O61 0.012(3) 0.012(3) 0.012(3) 0.0009(19) 0.0006(19) 0.0013(19)
O62 0.018(7) 0.014(6) 0.011(6) -0.001(5) 0.005(5) 0.010(5)
W1 0.0243(6) 0.0329(5) 0.0237(5) -0.0019(4) -0.0064(4) -0.0005(4)
W2 0.0165(5) 0.0259(5) 0.0209(4) 0.0048(3) -0.0050(3) 0.0020(4)
W3 0.0217(6) 0.0382(6) 0.0299(5) 0.0025(4) -0.0009(4) -0.0006(4)
W4 0.0142(5) 0.0137(4) 0.0152(4) -0.0037(3) -0.0023(3) -0.0014(3)
W5 0.0157(5) 0.0205(4) 0.0122(4) -0.0027(3) 0.0015(3) 0.0006(3)
W6 0.0162(5) 0.0181(4) 0.0129(4) 0.0033(3) 0.0013(3) -0.0009(3)
W7 0.0111(4) 0.0120(4) 0.0161(4) 0.0007(3) -0.0001(3) 0.0005(3)
W8 0.0105(4) 0.0137(4) 0.0125(4) -0.0004(3) 0.0013(3) 0.0020(3)
W9 0.0116(4) 0.0133(4) 0.0133(4) 0.0005(3) -0.0005(3) -0.0029(3)
W10 0.0137(5) 0.0124(4) 0.0152(4) 0.0029(3) -0.0008(3) 0.0006(3)
W11 0.0169(5) 0.0105(4) 0.0177(4) -0.0013(3) -0.0011(3) 0.0019(3)
W12 0.0124(5) 0.0143(4) 0.0101(4) -0.0016(3) -0.0003(3) 0.0019(3)
W13 0.0121(4) 0.0123(4) 0.0137(4) -0.0024(3) 0.0000(3) 0.0003(3)
W14 0.0143(5) 0.0168(4) 0.0146(4) -0.0037(3) 0.0029(3) 0.0022(3)
W15 0.0147(5) 0.0154(4) 0.0149(4) 0.0001(3) 0.0046(3) -0.0013(3)
W16 0.0222(6) 0.0329(5) 0.0252(5) 0.0000(4) -0.0030(4) 0.0023(4)
W17 0.0193(5) 0.0290(5) 0.0275(5) -0.0030(4) -0.0022(4) 0.0064(4)
W18 0.0140(5) 0.0240(5) 0.0249(5) -0.0006(3) -0.0017(3) -0.0004(4)
Cu1 0.0096(15) 0.0300(15) 0.0356(15) 0.0088(12) 0.0005(11) 0.0038(11)
N1 0.022(8) 0.016(7) 0.024(7) 0.000(6) -0.002(6) 0.008(6)
N2 0.014(10) 0.014(8) 0.023(9) -0.008(7) -0.002(7) 0.006(7)
N3 0.007(9) 0.023(9) 0.018(9) -0.003(7) -0.005(7) 0.002(7)
N4 0.026(12) 0.031(10) 0.017(9) -0.004(8) -0.002(8) -0.003(9)
N5 0.014(7) 0.017(7) 0.026(7) 0.004(6) 0.003(6) 0.003(6)
N6 0.036(15) 0.040(12) 0.052(14) -0.020(10) 0.014(11) -0.016(11)
N7 0.028(14) 0.042(12) 0.051(13) 0.006(10) -0.008(10) 0.001(10)
N8 0.037(5) 0.038(5) 0.037(5) 0.001(2) 0.004(2) 0.001(2)
N9 0.016(11) 0.027(10) 0.032(10) 0.005(8) 0.000(8) -0.001(8)
N10 0.059(10) 0.052(9) 0.038(9) 0.006(7) 0.001(8) 0.015(8)
N11 0.044(15) 0.043(13) 0.040(12) 0.009(10) 0.009(10) 0.008(11)
N12 0.066(7) 0.066(7) 0.067(7) 0.001(2) 0.005(2) 0.000(2)
C1 0.017(5) 0.017(5) 0.017(5) -0.001(2) 0.003(2) 0.000(2)
C2 0.036(15) 0.020(11) 0.020(11) -0.013(9) -0.001(10) 0.008(10)
C3 0.042(17) 0.036(13) 0.019(12) 0.006(10) 0.013(11) 0.003(12)
C4 0.031(9) 0.039(9) 0.027(9) -0.016(7) 0.003(7) 0.001(8)
C5 0.029(5) 0.028(5) 0.028(5) -0.001(2) 0.001(2) 0.000(2)
C6 0.097(12) 0.097(12) 0.097(12) 0.0001(10) 0.0069(13) -0.0001(10)
C7 0.098(16) 0.096(15) 0.102(15) 0.014(10) 0.003(10) -0.001(10)
C8 0.048(11) 0.055(11) 0.068(11) 0.004(9) -0.003(9) 0.004(9)
C9 0.024(16) 0.047(17) 0.08(2) 0.003(15) 0.016(14) 0.010(13)
C10 0.09(3) 0.026(15) 0.08(2) 0.014(14) 0.02(2) 0.002(16)
C11 0.019(15) 0.038(15) 0.070(19) 0.006(13) -0.021(13) -0.006(12)
C12 0.06(2) 0.025(13) 0.049(16) 0.005(11) -0.015(14) -0.002(13)
C13 0.032(6) 0.033(6) 0.032(6) -0.001(2) 0.002(2) 0.000(2)
C14 0.027(5) 0.027(5) 0.027(5) -0.0001(10) 0.0020(11) 0.0000(10)
C15 0.046(17) 0.019(11) 0.033(13) 0.010(9) 0.014(12) 0.000(11)
C16 0.026(16) 0.044(15) 0.060(17) 0.013(13) 0.016(13) 0.006(12)
C17 0.056(19) 0.017(11) 0.030(13) -0.001(9) 0.011(12) 0.012(12)
C18 0.034(6) 0.034(6) 0.034(6) 0.0001(10) 0.0022(11) -0.0001(10)
C19 0.065(12) 0.075(12) 0.067(12) 0.020(9) 0.013(9) 0.005(9)
C20 0.038(6) 0.038(6) 0.038(6) 0.000(2) 0.003(2) 0.000(2)
C21 0.054(12) 0.071(11) 0.055(11) 0.025(9) -0.006(9) 0.006(9)
C22 0.021(9) 0.030(8) 0.022(8) 0.001(7) -0.012(7) -0.001(7)
C23 0.036(10) 0.027(8) 0.029(8) 0.008(7) -0.001(7) 0.007(8)
C24 0.016(13) 0.035(13) 0.031(12) 0.007(10) -0.003(9) -0.014(10)
C25 0.012(12) 0.020(11) 0.033(12) -0.010(9) -0.004(9) -0.008(9)
C26 0.026(5) 0.027(5) 0.027(5) 0.0001(10) 0.0020(11) 0.0001(10)
C27 0.035(10) 0.045(9) 0.028(9) 0.010(7) 0.002(8) 0.000(8)
C28 0.029(17) 0.035(14) 0.068(19) 0.031(13) 0.001(13) 0.002(12)
C29 0.014(14) 0.061(17) 0.039(14) 0.029(12) 0.000(11) -0.009(12)
C30 0.049(7) 0.050(7) 0.049(7) 0.000(2) 0.003(2) 0.001(2)
C31 0.06(2) 0.027(13) 0.048(16) 0.006(11) 0.005(14) 0.027(13)
C32 0.08(2) 0.026(12) 0.021(12) 0.011(10) 0.008(13) 0.010(13)
C33 0.077(18) 0.038(13) 0.031(14) -0.005(11) 0.000(14) 0.007(14)
C34 0.033(15) 0.037(13) 0.010(10) -0.002(9) 0.001(9) 0.016(11)
C35 0.027(15) 0.017(12) 0.059(16) 0.009(11) 0.012(12) 0.006(11)
C36 0.051(19) 0.039(15) 0.031(14) 0.006(11) -0.005(12) 0.019(13)
C37 0.045(18) 0.040(15) 0.034(14) -0.006(11) -0.009(12) -0.015(13)
C38 0.041(6) 0.041(6) 0.041(6) 0.0000(10) 0.0027(11) 0.0000(10)
C39 0.036(18) 0.029(14) 0.071(19) 0.002(13) -0.025(14) -0.007(13)
C40 0.054(8) 0.054(8) 0.054(8) 0.000(2) 0.003(2) 0.000(2)
C41 0.029(16) 0.047(15) 0.039(14) 0.011(12) -0.006(11) 0.003(13)
O4W 0.10(2) 0.17(3) 0.072(17) 0.034(17) 0.013(15) 0.05(2)
O5W 0.19(4) 0.13(3) 0.17(3) 0.04(2) 0.07(3) 0.02(3)
O6W 0.21(5) 0.22(4) 0.29(6) 0.14(4) 0.03(4) 0.03(4)

loop_
_atom_type_symbol
_atom_type_description
_atom_type_scat_dispersion_real
_atom_type_scat_dispersion_imag
_atom_type_scat_source
C C 0.0033 0.0016 'International Tables Vol C Tables 4.2.6.8 and 6.1.1.4'
H H 0.0000 0.0000 'International Tables Vol C Tables 4.2.6.8 and 6.1.1.4'
N N 0.0061 0.0033 'International Tables Vol C Tables 4.2.6.8 and 6.1.1.4'
O O 0.0106 0.0060 'International Tables Vol C Tables 4.2.6.8 and 6.1.1.4'
P P 0.1023 0.0942 'International Tables Vol C Tables 4.2.6.8 and 6.1.1.4'
Cu Cu 0.3201 1.2651 'International Tables Vol C Tables 4.2.6.8 and 6.1.1.4'
W W -0.8490 6.8722 'International Tables Vol C Tables 4.2.6.8 and 6.1.1.4'

loop_
_geom_angle_atom_site_label_1
_geom_angle_atom_site_label_2
_geom_angle_atom_site_label_3
_geom_angle
_geom_angle_site_symmetry_1
_geom_angle_site_symmetry_3
O21 P1 O20 112.3(7) . .
O21 P1 O26 111.0(7) . .
O20 P1 O26 111.5(6) . .
O21 P1 O11 108.5(7) . .
O20 P1 O11 106.4(7) . .
O26 P1 O11 106.8(7) . .
O40 P2 O41 111.0(6) . .
O40 P2 O39 111.8(6) . .
O41 P2 O39 111.8(7) . .
O40 P2 O52 107.3(7) . .
O41 P2 O52 107.4(6) . .
O39 P2 O52 107.2(7) . .
W2 O2 W1 122.8(6) . .
W3 O4 W2 123.6(7) . .
W1 O5 W3 122.3(7) . .
W5 O7 W1 150.8(7) . .
W1 O8 W4 153.6(7) . .
W9 O9 W3 150.6(7) . .
W3 O10 W8 150.8(7) . .
P1 O11 W2 124.0(7) . .
P1 O11 W3 126.3(7) . .
W2 O11 W3 91.2(4) . .
P1 O11 W1 124.9(7) . .
W2 O11 W1 90.5(4) . .
W3 O11 W1 89.2(4) . .
W7 O12 W2 149.5(7) . .
W2 O13 W6 152.9(7) . .
W6 O15 W5 122.7(6) . .
W4 O17 W5 148.6(7) . .
W4 O19 W9 121.4(6) . .
P1 O20 W9 127.9(7) . .
P1 O20 W4 127.5(6) . .
W9 O20 W4 91.5(4) . .
P1 O21 W6 128.8(7) . .
P1 O21 W5 126.2(6) . .
W6 O21 W5 90.5(4) . .
W9 O23 W8 150.4(7) . .
W7 O25 W8 122.3(6) . .
P1 O26 W7 128.0(6) . .
P1 O26 W8 127.9(7) . .
W7 O26 W8 90.9(4) . .
W7 O27 W6 150.9(7) . .
W14 O29 W5 163.2(8) . .
W10 O30 W9 160.2(7) . .
W4 O31 W11 161.1(8) . .
W12 O32 W8 162.9(7) . .
W13 O33 W7 161.3(7) . .
W6 O34 W15 164.0(7) . .
W11 O35 W14 150.8(7) . .
W15 O38 W14 122.7(7) . .
P2 O39 W11 126.9(7) . .
P2 O39 W10 128.2(6) . .
W11 O39 W10 91.7(4) . .
P2 O40 W14 128.4(6) . .
P2 O40 W15 127.0(6) . .
W14 O40 W15 89.9(4) . .
P2 O41 W12 127.2(6) . .
P2 O41 W13 128.1(7) . .
W12 O41 W13 91.6(4) . .
W10 O43 W11 122.2(6) . .
W10 O45 W12 149.9(7) . .
W12 O46 W13 122.1(6) . .
W17 O49 W14 151.8(8) . .
W15 O50 W18 152.3(7) . .
W18 O51 W13 152.0(7) . .
P2 O52 W17 124.6(6) . .
P2 O52 W18 125.4(6) . .
W17 O52 W18 92.2(4) . .
P2 O52 W16 122.7(6) . .
W17 O52 W16 91.1(4) . .
W18 O52 W16 90.8(4) . .
W11 O53 W17 147.7(7) . .
W12 O54 W16 151.8(7) . .
W16 O55 W10 152.0(7) . .
W17 O58 W18 122.2(7) . .
W18 O59 W16 124.2(7) . .
W16 O61 W17 122.1(6) . .
W13 O62 W15 151.2(7) . .
O1 W1 O8 102.6(6) . .
O1 W1 O5 100.1(6) . .
O8 W1 O5 92.2(5) . .
O1 W1 O2 100.9(6) . .
O8 W1 O2 155.9(5) . .
O5 W1 O2 88.8(5) . .
O1 W1 O7 102.6(6) . .
O8 W1 O7 83.9(5) . .
O5 W1 O7 157.4(5) . .
O2 W1 O7 86.0(6) . .
O1 W1 O11 171.2(6) . .
O8 W1 O11 84.5(5) . .
O5 W1 O11 74.2(5) . .
O2 W1 O11 72.6(5) . .
O7 W1 O11 83.2(5) . .
O3 W2 O13 103.6(6) . .
O3 W2 O2 100.4(6) . .
O13 W2 O2 92.5(6) . .
O3 W2 O12 102.4(6) . .
O13 W2 O12 86.2(5) . .
O2 W2 O12 156.8(5) . .
O3 W2 O4 99.2(6) . .
O13 W2 O4 156.9(5) . .
O2 W2 O4 87.1(5) . .
O12 W2 O4 85.2(5) . .
O3 W2 O11 169.6(6) . .
O13 W2 O11 85.6(5) . .
O2 W2 O11 74.1(5) . .
O12 W2 O11 82.7(5) . .
O4 W2 O11 72.0(5) . .
O6 W3 O4 100.4(6) . .
O6 W3 O5 100.5(6) . .
O4 W3 O5 89.4(5) . .
O6 W3 O10 101.3(6) . .
O4 W3 O10 89.7(5) . .
O5 W3 O10 158.0(5) . .
O6 W3 O9 103.2(6) . .
O4 W3 O9 156.3(6) . .
O5 W3 O9 86.7(5) . .
O10 W3 O9 85.3(5) . .
O6 W3 O11 171.4(5) . .
O4 W3 O11 73.1(5) . .
O5 W3 O11 74.2(5) . .
O10 W3 O11 84.5(5) . .
O9 W3 O11 83.4(5) . .
O18 W4 O31 98.1(6) . .
O18 W4 O17 102.3(6) . .
O31 W4 O17 89.8(6) . .
O18 W4 O8 98.7(6) . .
O31 W4 O8 163.1(5) . .
O17 W4 O8 85.7(5) . .
O18 W4 O19 97.6(6) . .
O31 W4 O19 91.7(6) . .
O17 W4 O19 159.7(5) . .
O8 W4 O19 87.1(5) . .
O18 W4 O20 171.2(6) . .
O31 W4 O20 82.5(5) . .
O17 W4 O20 86.5(5) . .
O8 W4 O20 81.0(5) . .
O19 W4 O20 73.6(4) . .
O16 W5 O7 99.2(6) . .
O16 W5 O15 99.2(6) . .
O7 W5 O15 93.1(5) . .
O16 W5 O17 102.3(6) . .
O7 W5 O17 87.7(6) . .
O15 W5 O17 158.1(5) . .
O16 W5 O29 97.2(6) . .
O7 W5 O29 163.3(5) . .
O15 W5 O29 87.2(5) . .
O17 W5 O29 85.9(6) . .
O16 W5 O21 172.1(6) . .
O7 W5 O21 83.7(5) . .
O15 W5 O21 73.2(5) . .
O17 W5 O21 85.1(4) . .
O29 W5 O21 80.4(5) . .
O14 W6 O34 98.6(6) . .
O14 W6 O27 102.5(6) . .
O34 W6 O27 89.5(5) . .
O14 W6 O15 99.1(6) . .
O34 W6 O15 92.4(5) . .
O27 W6 O15 157.8(5) . .
O14 W6 O13 97.7(6) . .
O34 W6 O13 163.5(5) . .
O27 W6 O13 84.5(5) . .
O15 W6 O13 87.6(5) . .
O14 W6 O21 172.2(5) . .
O34 W6 O21 84.3(5) . .
O27 W6 O21 84.8(4) . .
O15 W6 O21 73.5(5) . .
O13 W6 O21 79.9(5) . .
O28 W7 O27 101.7(6) . .
O28 W7 O33 99.8(6) . .
O27 W7 O33 87.4(5) . .
O28 W7 O12 97.0(6) . .
O27 W7 O12 88.0(5) . .
O33 W7 O12 163.2(5) . .
O28 W7 O25 99.4(6) . .
O27 W7 O25 158.9(5) . .
O33 W7 O25 88.9(5) . .
O12 W7 O25 89.6(5) . .
O28 W7 O26 172.9(6) . .
O27 W7 O26 85.2(5) . .
O33 W7 O26 82.5(5) . .
O12 W7 O26 81.0(5) . .
O25 W7 O26 73.8(5) . .
O24 W8 O32 98.7(6) . .
O24 W8 O23 102.9(6) . .
O32 W8 O23 88.7(5) . .
O24 W8 O25 98.6(6) . .
O32 W8 O25 90.8(5) . .
O23 W8 O25 158.3(5) . .
O24 W8 O10 99.2(6) . .
O32 W8 O10 162.0(5) . .
O23 W8 O10 85.4(5) . .
O25 W8 O10 88.5(5) . .
O24 W8 O26 171.5(5) . .
O32 W8 O26 80.8(5) . .
O23 W8 O26 85.6(5) . .
O25 W8 O26 72.9(5) . .
O10 W8 O26 81.8(5) . .
O22 W9 O23 102.3(6) . .
O22 W9 O9 97.5(6) . .
O23 W9 O9 87.5(5) . .
O22 W9 O30 97.9(6) . .
O23 W9 O30 89.4(5) . .
O9 W9 O30 164.6(6) . .
O22 W9 O19 99.1(6) . .
O23 W9 O19 158.6(5) . .
O9 W9 O19 89.8(5) . .
O30 W9 O19 87.6(5) . .
O22 W9 O20 172.3(5) . .
O23 W9 O20 85.4(5) . .
O9 W9 O20 82.9(5) . .
O30 W9 O20 81.8(5) . .
O19 W9 O20 73.2(4) . .
O44 W10 O45 102.5(6) . .
O44 W10 O30 97.3(6) . .
O45 W10 O30 89.0(5) . .
O44 W10 O43 101.4(6) . .
O45 W10 O43 156.0(5) . .
O30 W10 O43 90.2(5) . .
O44 W10 O55 99.8(6) . .
O45 W10 O55 86.7(5) . .
O30 W10 O55 162.9(5) . .
O43 W10 O55 87.1(5) . .
O44 W10 O39 173.6(5) . .
O45 W10 O39 83.8(4) . .
O30 W10 O39 82.9(5) . .
O43 W10 O39 72.3(4) . .
O55 W10 O39 80.2(5) . .
O42 W11 O35 100.3(6) . .
O42 W11 O53 96.3(6) . .
O35 W11 O53 88.0(5) . .
O42 W11 O31 99.3(6) . .
O35 W11 O31 88.4(6) . .
O53 W11 O31 164.4(5) . .
O42 W11 O43 99.8(6) . .
O35 W11 O43 159.8(5) . .
O53 W11 O43 91.3(5) . .
O31 W11 O43 86.9(5) . .
O42 W11 O39 173.6(5) . .
O35 W11 O39 86.1(5) . .
O53 W11 O39 84.1(5) . .
O31 W11 O39 80.5(5) . .
O43 W11 O39 73.7(4) . .
O47 W12 O54 99.7(5) . .
O47 W12 O32 95.6(6) . .
O54 W12 O32 164.0(5) . .
O47 W12 O45 100.8(5) . .
O54 W12 O45 85.8(5) . .
O32 W12 O45 87.2(5) . .
O47 W12 O46 98.9(5) . .
O54 W12 O46 93.3(5) . .
O32 W12 O46 88.5(5) . .
O45 W12 O46 160.2(5) . .
O47 W12 O41 172.2(5) . .
O54 W12 O41 83.7(5) . .
O32 W12 O41 81.6(5) . .
O45 W12 O41 86.4(4) . .
O46 W12 O41 73.8(4) . .
O48 W13 O62 100.7(6) . .
O48 W13 O33 100.2(6) . .
O62 W13 O33 90.5(5) . .
O48 W13 O46 101.7(5) . .
O62 W13 O46 157.1(5) . .
O33 W13 O46 90.4(5) . .
O48 W13 O51 95.7(6) . .
O62 W13 O51 86.5(5) . .
O33 W13 O51 164.1(5) . .
O46 W13 O51 86.5(5) . .
O48 W13 O41 172.9(5) . .
O62 W13 O41 84.9(5) . .
O33 W13 O41 84.0(5) . .
O46 W13 O41 72.4(4) . .
O51 W13 O41 80.2(5) . .
O36 W14 O29 98.7(6) . .
O36 W14 O38 98.4(6) . .
O29 W14 O38 93.1(6) . .
O36 W14 O35 102.2(6) . .
O29 W14 O35 89.9(6) . .
O38 W14 O35 158.4(5) . .
O36 W14 O49 96.6(6) . .
O29 W14 O49 164.3(5) . .
O38 W14 O49 88.5(5) . .
O35 W14 O49 83.2(5) . .
O36 W14 O40 172.2(5) . .
O29 W14 O40 83.9(5) . .
O38 W14 O40 74.0(5) . .
O35 W14 O40 85.1(5) . .
O49 W14 O40 81.5(4) . .
O37 W15 O38 100.2(6) . .
O37 W15 O50 99.5(6) . .
O38 W15 O50 93.3(5) . .
O37 W15 O62 102.8(6) . .
O38 W15 O62 156.8(5) . .
O50 W15 O62 85.7(5) . .
O37 W15 O34 97.7(6) . .
O38 W15 O34 88.9(5) . .
O50 W15 O34 161.9(5) . .
O62 W15 O34 85.4(5) . .
O37 W15 O40 173.3(5) . .
O38 W15 O40 73.2(5) . .
O50 W15 O40 82.6(5) . .
O62 W15 O40 83.7(5) . .
O34 W15 O40 80.9(5) . .
O56 W16 O55 103.2(6) . .
O56 W16 O61 100.1(6) . .
O55 W16 O61 93.5(5) . .
O56 W16 O54 103.0(6) . .
O55 W16 O54 84.9(5) . .
O61 W16 O54 156.6(5) . .
O56 W16 O59 99.6(6) . .
O55 W16 O59 156.8(5) . .
O61 W16 O59 86.5(5) . .
O54 W16 O59 85.9(5) . .
O56 W16 O52 168.8(6) . .
O55 W16 O52 86.5(4) . .
O61 W16 O52 73.3(4) . .
O54 W16 O52 83.3(4) . .
O59 W16 O52 71.2(5) . .
O60 W17 O49 102.8(6) . .
O60 W17 O58 102.3(6) . .
O49 W17 O58 93.5(5) . .
O60 W17 O53 99.4(6) . .
O49 W17 O53 86.9(5) . .
O58 W17 O53 157.7(5) . .
O60 W17 O61 98.4(6) . .
O49 W17 O61 158.5(5) . .
O58 W17 O61 85.3(5) . .
O53 W17 O61 86.3(5) . .
O60 W17 O52 170.7(5) . .
O49 W17 O52 85.7(5) . .
O58 W17 O52 73.1(5) . .
O53 W17 O52 84.7(5) . .
O61 W17 O52 73.4(4) . .
O57 W18 O59 98.9(6) . .
O57 W18 O51 100.7(6) . .
O59 W18 O51 92.0(6) . .
O57 W18 O58 101.5(6) . .
O59 W18 O58 87.5(5) . .
O51 W18 O58 157.6(5) . .
O57 W18 O50 104.8(6) . .
O59 W18 O50 156.3(6) . .
O51 W18 O50 84.1(5) . .
O58 W18 O50 87.4(5) . .
O57 W18 O52 170.4(5) . .
O59 W18 O52 73.7(5) . .
O51 W18 O52 85.8(5) . .
O58 W18 O52 72.5(5) . .
O50 W18 O52 82.7(4) . .
O1W Cu1 N3 88.7(7) . 3_775
O1W Cu1 N1 174.6(7) . .
N3 Cu1 N1 94.0(7) 3_775 .
O1W Cu1 N2 94.4(7) . .
N3 Cu1 N2 176.9(7) 3_775 .
N1 Cu1 N2 82.9(7) . .
N3 N1 C1 104.6(16) . .
N3 N1 Cu1 141.8(14) . .
C1 N1 Cu1 113.5(14) . .
C5 N2 C2 115.7(19) . .
C5 N2 Cu1 133.4(15) . .
C2 N2 Cu1 111.0(14) . .
N4 N3 N1 110.3(16) . .
N4 N3 Cu1 125.4(14) . 3_775
N1 N3 Cu1 124.2(13) . 3_775
N3 N4 N5 109.1(17) . .
C1 N5 N4 105.1(16) . .
C4 N6 C3 117(2) . .
C27 N7 C28 119(2) . .
C19 N8 C18 123(3) . .
C16 N9 C15 119(2) . .
C30 N10 C33 117(3) . .
C39 N11 C40 122(2) . .
C10 N12 C6 122(3) . .
N5 C1 N1 110.8(19) . .
N5 C1 C2 132.0(19) . .
N1 C1 C2 117.2(18) . .
C3 C2 N2 118(2) . .
C3 C2 C1 126(2) . .
N2 C2 C1 115.4(19) . .
N6 C3 C2 122(2) . .
N6 C4 C5 122(2) . .
N2 C5 C4 125(2) . .
N12 C6 C7 117(4) . .
C6 C7 C8 119(4) . .
C9 C8 C11 127(3) . .
C9 C8 C7 116(3) . .
C11 C8 C7 115(3) . .
C8 C9 C10 121(3) . .
N12 C10 C9 125(3) . .
C12 C11 C8 125(3) . .
C11 C12 C13 125(2) . .
C17 C13 C14 117(2) . .
C17 C13 C12 118(2) . .
C14 C13 C12 125(2) . .
C15 C14 C13 118(2) . .
N9 C15 C14 125(2) . .
N9 C16 C17 121(2) . .
C16 C17 C13 120(2) . .
N8 C18 C20 120(2) . .
N8 C19 C21 116(3) . .
C18 C20 C22 123(2) . .
C22 C21 C19 124(3) . .
C21 C22 C20 113(2) . .
C21 C22 C23 122(2) . .
C20 C22 C23 125(2) . .
C24 C23 C22 129(2) . .
C23 C24 C25 130(2) . .
C26 C25 C29 117(2) . .
C26 C25 C24 123(2) . .
C29 C25 C24 119(2) . .
C25 C26 C27 120(2) . .
N7 C27 C26 122(2) . .
C29 C28 N7 120(2) . .
C28 C29 C25 121(2) . .
N10 C30 C31 126(3) . .
C30 C31 C34 117(3) . .
C33 C32 C34 122(3) . .
C32 C33 N10 124(3) . .
C31 C34 C32 113(2) . .
C31 C34 C35 126(2) . .
C32 C34 C35 120(2) . .
C36 C35 C34 124(2) . .
C35 C36 C37 124(3) . .
C41 C37 C38 122(2) . .
C41 C37 C36 115(2) . .
C38 C37 C36 123(2) . .
C39 C38 C37 118(2) . .
N11 C39 C38 120(3) . .
C41 C40 N11 120(3) . .
C37 C41 C40 117(3) . .

loop_
_geom_bond_atom_site_label_1
_geom_bond_atom_site_label_2
_geom_bond_distance
_geom_bond_site_symmetry_2
P1 O21 1.537(13) .
P1 O20 1.540(12) .
P1 O26 1.539(12) .
P1 O11 1.567(13) .
P2 O40 1.540(12) .
P2 O41 1.550(12) .
P2 O39 1.552(12) .
P2 O52 1.594(13) .
O1 W1 1.684(14) .
O1W Cu1 1.962(17) .
O2 W2 1.887(12) .
O2 W1 1.947(12) .
O3 W2 1.702(13) .
O4 W3 1.875(12) .
O4 W2 1.960(13) .
O5 W1 1.901(12) .
O5 W3 1.912(12) .
O6 W3 1.688(14) .
O7 W5 1.862(13) .
O7 W1 1.955(13) .
O8 W1 1.884(13) .
O8 W4 1.920(14) .
O9 W9 1.875(12) .
O9 W3 1.939(12) .
O10 W3 1.923(12) .
O10 W8 1.932(13) .
O11 W2 2.359(12) .
O11 W3 2.372(13) .
O11 W1 2.381(12) .
O12 W7 1.906(12) .
O12 W2 1.930(11) .
O13 W2 1.849(13) .
O13 W6 1.980(13) .
O14 W6 1.708(12) .
O15 W6 1.917(12) .
O15 W5 1.916(12) .
O16 W5 1.707(14) .
O17 W4 1.883(12) .
O17 W5 1.920(12) .
O18 W4 1.692(13) .
O19 W4 1.925(12) .
O19 W9 1.949(11) .
O20 W9 2.358(12) .
O20 W4 2.360(11) .
O21 W6 2.363(11) .
O21 W5 2.374(11) .
O22 W9 1.699(12) .
O23 W9 1.870(12) .
O23 W8 1.925(12) .
O24 W8 1.728(13) .
O25 W7 1.912(13) .
O25 W8 1.925(13) .
O26 W7 2.346(11) .
O26 W8 2.372(12) .
O27 W7 1.886(12) .
O27 W6 1.914(12) .
O28 W7 1.719(13) .
O29 W14 1.865(14) .
O29 W5 1.948(14) .
O30 W10 1.911(13) .
O30 W9 1.904(13) .
O31 W4 1.878(13) .
O31 W11 1.914(14) .
O32 W12 1.900(13) .
O32 W8 1.900(13) .
O33 W13 1.899(13) .
O33 W7 1.907(13) .
O34 W6 1.868(13) .
O34 W15 1.948(13) .
O35 W11 1.870(12) .
O35 W14 1.932(12) .
O36 W14 1.685(13) .
O37 W15 1.695(12) .
O38 W15 1.890(12) .
O38 W14 1.905(12) .
O39 W11 2.311(11) .
O39 W10 2.400(11) .
O40 W14 2.335(12) .
O40 W15 2.377(11) .
O41 W12 2.306(11) .
O41 W13 2.365(11) .
O42 W11 1.706(13) .
O43 W10 1.912(12) .
O43 W11 1.950(12) .
O44 W10 1.692(13) .
O45 W10 1.896(11) .
O45 W12 1.902(11) .
O46 W12 1.914(12) .
O46 W13 1.915(12) .
O47 W12 1.723(11) .
O48 W13 1.711(13) .
O49 W17 1.829(13) .
O49 W14 2.011(13) .
O50 W15 1.916(12) .
O50 W18 1.932(12) .
O51 W18 1.874(13) .
O51 W13 1.955(13) .
O52 W17 2.336(12) .
O52 W18 2.340(12) .
O52 W16 2.388(11) .
O53 W11 1.905(13) .
O53 W17 1.917(13) .
O54 W12 1.891(13) .
O54 W16 1.919(12) .
O55 W16 1.872(12) .
O55 W10 1.918(13) .
O56 W16 1.673(13) .
O57 W18 1.706(13) .
O58 W17 1.910(13) .
O58 W18 1.937(12) .
O59 W18 1.864(13) .
O59 W16 1.947(13) .
O60 W17 1.686(14) .
O61 W16 1.892(12) .
O61 W17 1.962(11) .
O62 W13 1.875(11) .
O62 W15 1.912(11) .
Cu1 N3 1.981(17) 3_775
Cu1 N1 1.997(16) .
Cu1 N2 2.007(17) .
N1 N3 1.32(2) .
N1 C1 1.34(2) .
N2 C5 1.27(3) .
N2 C2 1.42(3) .
N3 N4 1.27(2) .
N3 Cu1 1.981(17) 3_775
N4 N5 1.34(2) .
N5 C1 1.30(2) .
N6 C4 1.29(3) .
N6 C3 1.35(3) .
N7 C27 1.32(3) .
N7 C28 1.42(3) .
N8 C19 1.29(3) .
N8 C18 1.31(3) .
N9 C16 1.30(3) .
N9 C15 1.33(3) .
N10 C30 1.27(3) .
N10 C33 1.30(4) .
N11 C39 1.31(3) .
N11 C40 1.38(4) .
N12 C10 1.27(4) .
N12 C6 1.37(4) .
C1 C2 1.43(3) .
C2 C3 1.42(3) .
C4 C5 1.41(3) .
C6 C7 1.44(5) .
C7 C8 1.48(5) .
C8 C9 1.33(4) .
C8 C11 1.48(4) .
C9 C10 1.36(4) .
C11 C12 1.25(4) .
C12 C13 1.43(3) .
C13 C17 1.40(3) .
C13 C14 1.41(3) .
C14 C15 1.32(3) .
C16 C17 1.39(3) .
C18 C20 1.32(3) .
C19 C21 1.45(4) .
C20 C22 1.40(3) .
C21 C22 1.31(4) .
C22 C23 1.41(3) .
C23 C24 1.31(3) .
C24 C25 1.44(3) .
C25 C26 1.37(3) .
C25 C29 1.43(3) .
C26 C27 1.39(3) .
C28 C29 1.33(3) .
C30 C31 1.40(3) .
C31 C34 1.40(3) .
C32 C33 1.30(3) .
C32 C34 1.43(3) .
C34 C35 1.44(3) .
C35 C36 1.32(3) .
C36 C37 1.50(3) .
C37 C41 1.37(3) .
C37 C38 1.38(4) .
C38 C39 1.38(3) .
C40 C41 1.38(4) .
